data_7123546
loop_
_publ_author_name
'Pasturaud, Karine'
'Rkein, Batoul'
'Sanselme, Morgane'
'Sebban, Muriel'
'Lakhdar, Sami'
'Durandetti, Muriel'
'LEGROS, Julien'
'Chataigner, Isabelle'

_publ_section_title
;
 Facile dearomatization of nitroaromatic compounds using lithium enolates
 of unsaturated ketones in conjugate additions and (4+2) formal
 cycloadditions
;
_journal_name_full 'Chemical Communications'
_journal_paper_doi 10.1039/C9CC02924A
_journal_year 2019
_chemical_compound_source 'synthesis as described'
_chemical_formula_moiety 'C20 H19 Br1 N2 O6 S1'
_chemical_formula_sum 'C20 H19 Br N2 O6 S'
_chemical_formula_weight 495.34
_chemical_name_systematic
;
 ?
;
_space_group_IT_number 14
_symmetry_cell_setting monoclinic
_symmetry_Int_Tables_number 14
_symmetry_space_group_name_Hall '-P 2yab'
_symmetry_space_group_name_H-M 'P 1 21/a 1'
_atom_sites_solution_hydrogens geom
_atom_sites_solution_primary direct
_atom_sites_solution_secondary difmap
_audit_conform_dict_location ftp://ftp.iucr.org/pub/cif_core.dic
_audit_conform_dict_name cif_core.dic
_audit_conform_dict_version 2.3
_audit_creation_date 2017-11-22T09:48:09-00:00
_audit_creation_method 'WinGX routine CIF_UPDATE'
_audit_update_record
;
2019-03-20 deposited with the CCDC.    2019-05-24 downloaded from the CCDC.
;
_cell_angle_alpha 90
_cell_angle_beta 95.998(2)
_cell_angle_gamma 90
_cell_formula_units_Z 4
_cell_length_a 10.7343(11)
_cell_length_b 12.8521(13)
_cell_length_c 15.5222(15)
_cell_measurement_reflns_used 2242
_cell_measurement_temperature 293(2)
_cell_measurement_theta_max 26.42
_cell_measurement_theta_min 2.06
_cell_measurement_wavelength 0.71073
_cell_volume 2129.7(4)
_computing_cell_refinement SMART
_computing_data_collection SMART
_computing_data_reduction SAINT
_computing_molecular_graphics 'Ortep-3 for Windows (Farrugia, 1997)'
_computing_publication_material 'WinGX publication routines (Farrugia, 1999)'
_computing_structure_refinement 'SHELXL-97 (Sheldrick, 2008)'
_computing_structure_solution SHELSX-97
_diffrn_ambient_temperature 293(2)
_diffrn_measured_fraction_theta_full 0.992
_diffrn_measured_fraction_theta_max 0.992
_diffrn_measurement_device_type 'SMART APEX I Bruker'
_diffrn_radiation_monochromator graphite
_diffrn_radiation_probe x-ray
_diffrn_radiation_type MoK\a
_diffrn_radiation_wavelength 0.71073
_diffrn_reflns_av_R_equivalents 0.0462
_diffrn_reflns_av_unetI/netI 0.061
_diffrn_reflns_limit_h_max 13
_diffrn_reflns_limit_h_min -13
_diffrn_reflns_limit_k_max 16
_diffrn_reflns_limit_k_min -14
_diffrn_reflns_limit_l_max 19
_diffrn_reflns_limit_l_min -18
_diffrn_reflns_number 12228
_diffrn_reflns_theta_full 26.42
_diffrn_reflns_theta_max 26.42
_diffrn_reflns_theta_min 2.06
_exptl_absorpt_coefficient_mu 2.068
_exptl_absorpt_correction_type none
_exptl_crystal_colour colourless
_exptl_crystal_density_diffrn 1.545
_exptl_crystal_density_method 'not measured'
_exptl_crystal_description prism
_exptl_crystal_F_000 1008
_exptl_crystal_size_max 0
_exptl_crystal_size_mid 0
_exptl_crystal_size_min 0
_refine_diff_density_max 0.902
_refine_diff_density_min -0.411
_refine_diff_density_rms 0.065
_refine_ls_extinction_method none
_refine_ls_goodness_of_fit_ref 1.036
_refine_ls_hydrogen_treatment constr
_refine_ls_matrix_type full
_refine_ls_number_parameters 274
_refine_ls_number_reflns 4346
_refine_ls_number_restraints 0
_refine_ls_restrained_S_all 1.036
_refine_ls_R_factor_all 0.1325
_refine_ls_R_factor_gt 0.0685
_refine_ls_shift/su_max 0.008
_refine_ls_shift/su_mean 0
_refine_ls_structure_factor_coef Fsqd
_refine_ls_weighting_details 'calc w=1/[\s^2^(Fo^2^)+(0.0805P)^2^+1.1928P] where P=(Fo^2^+2Fc^2^)/3'
_refine_ls_weighting_scheme calc
_refine_ls_wR_factor_gt 0.1662
_refine_ls_wR_factor_ref 0.1998
_reflns_number_gt 2242
_reflns_number_total 4346
_reflns_threshold_expression >2\s(I)
_cod_data_source_file c9cc02924a2.cif
_cod_data_source_block brr221
_cod_original_sg_symbol_H-M 'P 21/a'
_cod_database_code 7123546

loop_
_symmetry_equiv_pos_as_xyz
'x, y, z'
'-x+1/2, y+1/2, -z'
'-x, -y, -z'
'x-1/2, -y-1/2, z'

loop_
_atom_site_label
_atom_site_type_symbol
_atom_site_fract_x
_atom_site_fract_y
_atom_site_fract_z
_atom_site_U_iso_or_equiv
_atom_site_adp_type
_atom_site_occupancy
_atom_site_symmetry_multiplicity
_atom_site_calc_flag
_atom_site_refinement_flags
C1 C 0.0447(4) 0.0025(4) 0.8025(3) 0.0589(13) Uani 1 1 d .
C2 C 0.0936(5) -0.0833(5) 0.8483(4) 0.0750(16) Uani 1 1 d .
H2 H 0.0944 -0.1486 0.8225 0.09 Uiso 1 1 calc R
C3 C 0.1408(5) -0.0685(6) 0.9329(5) 0.0829(18) Uani 1 1 d .
H3 H 0.1723 -0.1254 0.9652 0.099 Uiso 1 1 calc R
C4 C 0.1431(5) 0.0281(6) 0.9715(4) 0.0800(18) Uani 1 1 d .
H4 H 0.1772 0.0365 1.0286 0.096 Uiso 1 1 calc R
C5 C 0.0945(5) 0.1118(5) 0.9246(4) 0.0694(15) Uani 1 1 d .
C6 C 0.0435(4) 0.0998(4) 0.8394(3) 0.0541(12) Uani 1 1 d .
C7 C -0.0156(4) 0.1768(4) 0.7758(3) 0.0561(13) Uani 1 1 d .
H7 H 0.0387 0.2374 0.7716 0.067 Uiso 1 1 calc R
C8 C -0.0313(5) 0.1160(4) 0.6892(3) 0.0578(13) Uani 1 1 d .
H8 H -0.1178 0.1224 0.6623 0.069 Uiso 1 1 calc R
C9 C 0.0587(5) 0.1522(4) 0.6262(3) 0.0681(15) Uani 1 1 d .
H9A H 0.142 0.1571 0.6567 0.082 Uiso 1 1 calc R
H9B H 0.0613 0.1002 0.5811 0.082 Uiso 1 1 calc R
C10 C 0.0256(7) 0.2532(5) 0.5854(4) 0.0792(18) Uani 1 1 d .
C11 C 0.1294(13) 0.2876(8) 0.5241(5) 0.148(6) Uani 1 1 d .
H11 H 0.207 0.2559 0.5226 0.177 Uiso 1 1 calc R
C12 C 0.0953(10) 0.3545(12) 0.4841(9) 0.173(5) Uani 1 1 d .
H12 H 0.017 0.3821 0.4912 0.208 Uiso 1 1 calc R
C13 C 0.2799(8) 0.3473(12) 0.4191(9) 0.213(8) Uani 1 1 d .
H13A H 0.1730 0.8611 0.5270 0.32 Uiso 1 1 calc R
H13B H 0.1690 0.8640 0.6270 0.32 Uiso 1 1 calc R
H13C H 0.2430 0.7750 0.5850 0.32 Uiso 1 1 calc R
O4 O 0.1754(11) 0.4053(6) 0.4146(5) 0.198(4) Uani 1 1 d .
C14 C -0.2355(5) -0.0809(4) 0.7162(3) 0.0636(14) Uani 1 1 d .
C15 C -0.3331(6) -0.0190(5) 0.6800(4) 0.0847(19) Uani 1 1 d .
H15 H -0.3271 0.0159 0.6281 0.102 Uiso 1 1 calc R
C16 C -0.4394(6) -0.0101(5) 0.7224(5) 0.095(2) Uani 1 1 d .
H16 H -0.5047 0.0321 0.6989 0.114 Uiso 1 1 calc R
C17 C -0.4512(6) -0.0623(5) 0.7988(5) 0.090(2) Uani 1 1 d .
C18 C -0.3539(6) -0.1224(5) 0.8329(4) 0.0788(17) Uani 1 1 d .
H18 H -0.3601 -0.1569 0.8849 0.095 Uiso 1 1 calc R
C19 C -0.2471(6) -0.1333(4) 0.7927(4) 0.0712(15) Uani 1 1 d .
H19 H -0.1826 -0.1758 0.8168 0.085 Uiso 1 1 calc R
C20 C -0.5688(7) -0.0527(7) 0.8426(6) 0.140(3) Uani 1 1 d .
H20A H -0.6078 -0.1198 0.8447 0.211 Uiso 1 1 calc R
H20B H -0.6252 -0.0053 0.8106 0.211 Uiso 1 1 calc R
H20C H -0.5486 -0.027 0.9004 0.211 Uiso 1 1 calc R
Br1 Br 0.09043(7) 0.24536(5) 0.97508(4) 0.0999(4) Uani 1 1 d .
N1 N -0.0049(4) 0.0061(3) 0.7142(3) 0.0595(11) Uani 1 1 d .
N2 N -0.1426(5) 0.2091(5) 0.8002(3) 0.0789(14) Uani 1 1 d .
O1 O -0.2104(4) 0.1450(5) 0.8225(4) 0.130(2) Uani 1 1 d .
O2 O -0.1686(6) 0.2988(5) 0.7957(4) 0.151(2) Uani 1 1 d .
O3 O -0.0695(5) 0.2980(4) 0.6030(3) 0.1062(15) Uani 1 1 d .
O5 O -0.1202(4) -0.0539(3) 0.5797(2) 0.0944(14) Uani 1 1 d .
O6 O -0.0356(4) -0.1817(3) 0.6901(3) 0.0960(13) Uani 1 1 d .
S1 S -0.09659(15) -0.08596(12) 0.66781(9) 0.0742(5) Uani 1 1 d .

loop_
_atom_site_aniso_label
_atom_site_aniso_U_11
_atom_site_aniso_U_22
_atom_site_aniso_U_33
_atom_site_aniso_U_23
_atom_site_aniso_U_13
_atom_site_aniso_U_12
C1 0.049(3) 0.074(4) 0.056(3) 0.002(3) 0.011(2) 0.000(3)
C2 0.066(4) 0.088(4) 0.072(4) 0.006(3) 0.014(3) 0.008(3)
C3 0.061(4) 0.100(5) 0.088(5) 0.024(4) 0.006(3) 0.009(3)
C4 0.065(4) 0.113(6) 0.059(4) 0.020(4) -0.008(3) -0.012(4)
C5 0.066(3) 0.081(4) 0.064(4) -0.015(3) 0.018(3) -0.023(3)
C6 0.045(3) 0.071(4) 0.047(3) -0.003(2) 0.010(2) -0.005(2)
C7 0.053(3) 0.062(3) 0.055(3) -0.009(2) 0.014(2) -0.002(2)
C8 0.062(3) 0.061(3) 0.051(3) -0.006(2) 0.006(2) 0.003(2)
C9 0.082(4) 0.076(4) 0.047(3) -0.006(3) 0.012(3) -0.009(3)
C10 0.103(5) 0.072(4) 0.059(4) -0.001(3) -0.005(3) -0.011(4)
C11 0.285(15) 0.083(6) 0.059(5) 0.024(4) -0.055(7) -0.097(7)
C12 0.123(8) 0.210(15) 0.179(14) -0.098(11) -0.014(9) -0.010(9)
C13 0.066(5) 0.344(19) 0.228(13) -0.178(13) 0.007(7) 0.002(8)
O4 0.276(11) 0.163(7) 0.142(6) 0.056(5) -0.037(7) -0.071(7)
C14 0.072(4) 0.056(3) 0.061(3) -0.007(3) -0.001(3) -0.013(3)
C15 0.085(5) 0.084(4) 0.079(4) 0.020(3) -0.018(4) -0.015(4)
C16 0.066(4) 0.089(5) 0.126(6) 0.037(4) -0.006(4) -0.011(3)
C17 0.071(4) 0.081(5) 0.118(6) 0.021(4) 0.001(4) -0.015(3)
C18 0.089(4) 0.074(4) 0.071(4) 0.013(3) 0.001(4) -0.017(3)
C19 0.079(4) 0.064(4) 0.068(4) 0.011(3) -0.005(3) -0.006(3)
C20 0.092(5) 0.145(8) 0.191(9) 0.051(7) 0.049(6) 0.002(5)
Br1 0.1278(7) 0.1061(6) 0.0662(5) -0.0242(4) 0.0127(4) -0.0393(4)
N1 0.067(3) 0.058(3) 0.054(3) -0.002(2) 0.013(2) 0.001(2)
N2 0.080(4) 0.078(4) 0.081(4) -0.015(3) 0.019(3) 0.017(3)
O1 0.079(3) 0.126(5) 0.195(6) -0.055(4) 0.064(4) -0.017(3)
O2 0.151(5) 0.118(5) 0.196(7) 0.013(4) 0.076(4) 0.060(4)
O3 0.123(4) 0.092(3) 0.100(4) 0.015(3) -0.002(3) 0.019(3)
O5 0.141(4) 0.092(3) 0.051(2) -0.020(2) 0.012(2) -0.023(3)
O6 0.127(4) 0.057(3) 0.107(3) -0.017(2) 0.023(3) 0.010(2)
S1 0.1014(12) 0.0624(10) 0.0593(9) -0.0148(7) 0.0104(8) -0.0077(8)

loop_
_atom_type_symbol
_atom_type_description
_atom_type_scat_dispersion_real
_atom_type_scat_dispersion_imag
_atom_type_scat_source
C C 0.0033 0.0016 'International Tables Vol C Tables 4.2.6.8 and 6.1.1.4'
H H 0 0 'International Tables Vol C Tables 4.2.6.8 and 6.1.1.4'
Br Br -0.2901 2.4595 'International Tables Vol C Tables 4.2.6.8 and 6.1.1.4'
N N 0.0061 0.0033 'International Tables Vol C Tables 4.2.6.8 and 6.1.1.4'
O O 0.0106 0.006 'International Tables Vol C Tables 4.2.6.8 and 6.1.1.4'
S S 0.1246 0.1234 'International Tables Vol C Tables 4.2.6.8 and 6.1.1.4'

loop_
_geom_angle_atom_site_label_1
_geom_angle_atom_site_label_2
_geom_angle_atom_site_label_3
_geom_angle
C6 C1 C2 122.0(5)
C6 C1 N1 110.7(4)
C2 C1 N1 127.3(5)
C3 C2 C1 117.6(6)
C3 C2 H2 121.2
C1 C2 H2 121.2
C2 C3 C4 121.9(6)
C2 C3 H3 119
C4 C3 H3 119
C5 C4 C3 119.2(6)
C5 C4 H4 120.4
C3 C4 H4 120.4
C4 C5 C6 120.6(5)
C4 C5 Br1 121.1(5)
C6 C5 Br1 118.2(5)
C1 C6 C5 118.6(5)
C1 C6 C7 110.4(4)
C5 C6 C7 131.0(5)
C6 C7 N2 110.4(4)
C6 C7 C8 103.9(4)
N2 C7 C8 109.7(4)
C6 C7 H7 110.9
N2 C7 H7 110.9
C8 C7 H7 110.9
N1 C8 C9 110.1(4)
N1 C8 C7 104.6(4)
C9 C8 C7 112.7(4)
N1 C8 H8 109.8
C9 C8 H8 109.8
C7 C8 H8 109.8
C10 C9 C8 114.0(5)
C10 C9 H9A 108.8
C8 C9 H9A 108.8
C10 C9 H9B 108.8
C8 C9 H9B 108.8
H9A C9 H9B 107.6
O3 C10 C9 119.2(6)
O3 C10 C11 130.4(7)
C9 C10 C11 110.4(7)
C12 C11 C10 109.9(16)
C12 C11 H11 125
C10 C11 H11 125
C11 C12 O4 122.2(13)
C11 C12 H12 118.9
O4 C12 H12 118.9
O4 C13 H13A 109.5
O4 C13 H13B 109.5
H13A C13 H13B 109.5
O4 C13 H13C 109.5
H13A C13 H13C 109.5
H13B C13 H13C 109.5
C13 O4 C12 104.2(10)
C19 C14 C15 119.7(6)
C19 C14 S1 120.8(5)
C15 C14 S1 119.5(5)
C16 C15 C14 118.8(6)
C16 C15 H15 120.6
C14 C15 H15 120.6
C15 C16 C17 121.6(6)
C15 C16 H16 119.2
C17 C16 H16 119.2
C18 C17 C16 118.3(7)
C18 C17 C20 121.3(7)
C16 C17 C20 120.4(7)
C17 C18 C19 121.8(6)
C17 C18 H18 119.1
C19 C18 H18 119.1
C18 C19 C14 119.8(5)
C18 C19 H19 120.1
C14 C19 H19 120.1
C17 C20 H20A 109.5
C17 C20 H20B 109.5
H20A C20 H20B 109.5
C17 C20 H20C 109.5
H20A C20 H20C 109.5
H20B C20 H20C 109.5
C1 N1 C8 109.1(4)
C1 N1 S1 122.9(4)
C8 N1 S1 118.5(3)
O1 N2 O2 123.4(6)
O1 N2 C7 118.9(5)
O2 N2 C7 117.7(6)
O6 S1 O5 121.0(3)
O6 S1 N1 106.0(3)
O5 S1 N1 104.4(2)
O6 S1 C14 108.8(3)
O5 S1 C14 109.2(3)
N1 S1 C14 106.4(2)

loop_
_geom_bond_atom_site_label_1
_geom_bond_atom_site_label_2
_geom_bond_distance
C1 C6 1.376(7)
C1 C2 1.384(7)
C1 N1 1.419(6)
C2 C3 1.370(8)
C2 H2 0.93
C3 C4 1.379(8)
C3 H3 0.93
C4 C5 1.371(8)
C4 H4 0.93
C5 C6 1.386(7)
C5 Br1 1.889(5)
C6 C7 1.492(7)
C7 N2 1.511(7)
C7 C8 1.549(6)
C7 H7 0.98
C8 N1 1.485(6)
C8 C9 1.517(7)
C8 H8 0.98
C9 C10 1.471(8)
C9 H9A 0.97
C9 H9B 0.97
C10 O3 1.228(7)
C10 C11 1.601(14)
C11 C12 1.100(15)
C11 H11 0.93
C12 O4 1.589(16)
C12 H12 0.93
C13 O4 1.342(12)
C13 H13A 0.96
C13 H13B 0.96
C13 H13C 0.96
C14 C19 1.382(7)
C14 C15 1.387(7)
C14 S1 1.740(6)
C15 C16 1.380(9)
C15 H15 0.93
C16 C17 1.380(9)
C16 H16 0.93
C17 C18 1.361(8)
C17 C20 1.500(9)
C18 C19 1.367(8)
C18 H18 0.93
C19 H19 0.93
C20 H20A 0.96
C20 H20B 0.96
C20 H20C 0.96
N1 S1 1.655(4)
N2 O1 1.174(6)
N2 O2 1.186(7)
O5 S1 1.426(4)
O6 S1 1.419(4)

loop_
_geom_torsion_atom_site_label_1
_geom_torsion_atom_site_label_2
_geom_torsion_atom_site_label_3
_geom_torsion_atom_site_label_4
_geom_torsion
C6 C1 C2 C3 0.4(8)
N1 C1 C2 C3 177.8(5)
C1 C2 C3 C4 -1.6(8)
C2 C3 C4 C5 1.3(9)
C3 C4 C5 C6 0.1(8)
C3 C4 C5 Br1 178.1(4)
C2 C1 C6 C5 0.9(7)
N1 C1 C6 C5 -176.8(4)
C2 C1 C6 C7 -179.4(4)
N1 C1 C6 C7 2.8(6)
C4 C5 C6 C1 -1.2(7)
Br1 C5 C6 C1 -179.2(4)
C4 C5 C6 C7 179.3(5)
Br1 C5 C6 C7 1.2(7)
C1 C6 C7 N2 108.7(5)
C5 C6 C7 N2 -71.7(7)
C1 C6 C7 C8 -8.9(5)
C5 C6 C7 C8 170.7(5)
C6 C7 C8 N1 11.2(5)
N2 C7 C8 N1 -106.8(5)
C6 C7 C8 C9 -108.4(5)
N2 C7 C8 C9 133.6(5)
N1 C8 C9 C10 169.4(4)
C7 C8 C9 C10 -74.2(6)
C8 C9 C10 O3 -1.4(8)
C8 C9 C10 C11 177.0(5)
O3 C10 C11 C12 -13.1(13)
C9 C10 C11 C12 168.7(9)
C10 C11 C12 O4 -178.4(7)
C11 C12 O4 C13 1.2(14)
C19 C14 C15 C16 0.9(8)
S1 C14 C15 C16 -175.5(5)
C14 C15 C16 C17 -0.9(10)
C15 C16 C17 C18 1.0(11)
C15 C16 C17 C20 -178.8(7)
C16 C17 C18 C19 -1.1(10)
C20 C17 C18 C19 178.7(6)
C17 C18 C19 C14 1.2(9)
C15 C14 C19 C18 -1.0(8)
S1 C14 C19 C18 175.4(4)
C6 C1 N1 C8 5.0(5)
C2 C1 N1 C8 -172.6(5)
C6 C1 N1 S1 -140.7(4)
C2 C1 N1 S1 41.7(7)
C9 C8 N1 C1 111.1(4)
C7 C8 N1 C1 -10.2(5)
C9 C8 N1 S1 -101.5(4)
C7 C8 N1 S1 137.2(3)
C6 C7 N2 O1 -43.6(7)
C8 C7 N2 O1 70.4(7)
C6 C7 N2 O2 136.5(6)
C8 C7 N2 O2 -109.5(6)
C1 N1 S1 O6 -48.9(4)
C8 N1 S1 O6 168.5(3)
C1 N1 S1 O5 -177.7(4)
C8 N1 S1 O5 39.6(4)
C1 N1 S1 C14 66.8(4)
C8 N1 S1 C14 -75.9(4)
C19 C14 S1 O6 28.5(5)
C15 C14 S1 O6 -155.1(4)
C19 C14 S1 O5 162.5(4)
C15 C14 S1 O5 -21.1(5)
C19 C14 S1 N1 -85.3(5)
C15 C14 S1 N1 91.2(5)
